data_2203194
loop_
_publ_author_name
'Petek, Hande'
'I\,s\?ik, \,Samil'
'Akdemir, Nesuhi'
'Kantar, Cihan'
'A\<gar, Erbil'
'\,Senel, \.Ismet'

_publ_section_title
;
 4-(Anthracen-9-ylmethoxy)phthalonitrile
;
_journal_issue 2
_journal_name_full 'Acta Crystallographica Section E'
_journal_page_first o256
_journal_page_last o257
_journal_paper_doi 10.1107/S1600536804000285
_journal_volume 60
_journal_year 2004
_chemical_formula_iupac 'C23 H13 N2 O'
_chemical_formula_moiety 'C23 H13 N2 O'
_chemical_formula_sum 'C23 H13 N2 O'
_chemical_formula_weight 333.35
_space_group_IT_number 14
_symmetry_cell_setting monoclinic
_symmetry_space_group_name_Hall '-P 2yn'
_symmetry_space_group_name_H-M 'P 1 21/n 1'
_atom_sites_solution_hydrogens geom
_atom_sites_solution_primary direct
_atom_sites_solution_secondary difmap
_cell_angle_alpha 90.00
_cell_angle_beta 97.510(5)
_cell_angle_gamma 90.00
_cell_formula_units_Z 4
_cell_length_a 6.1396(4)
_cell_length_b 13.6929(12)
_cell_length_c 20.4225(13)
_cell_measurement_reflns_used 11824
_cell_measurement_temperature 293(2)
_cell_measurement_theta_max 29.26
_cell_measurement_theta_min 1.79
_cell_volume 1702.2(2)
_computing_cell_refinement X-AREA
_computing_data_collection 'X-AREA (Stoe & Cie, 2002)'
_computing_data_reduction 'X-RED (Stoe & Cie, 2002)'
_computing_molecular_graphics 'ORTEPIII (Burnett & Johnson, 1996)'
_computing_publication_material 'WinGX (Farrugia, 1997)'
_computing_structure_refinement 'SHELXL97 (Sheldrick, 1997)'
_computing_structure_solution 'SHELXS97 (Sheldrick, 1997)'
_diffrn_ambient_temperature 293(2)
_diffrn_measured_fraction_theta_full 1.000
_diffrn_measured_fraction_theta_max 1.000
_diffrn_measurement_device_type 'Stoe IPDS-2'
_diffrn_measurement_method \f
_diffrn_radiation_monochromator graphite
_diffrn_radiation_source 'fine-focus sealed tube'
_diffrn_radiation_type MoK\a
_diffrn_radiation_wavelength 0.71073
_diffrn_reflns_av_R_equivalents 0.1458
_diffrn_reflns_av_sigmaI/netI 0.0685
_diffrn_reflns_limit_h_max 7
_diffrn_reflns_limit_h_min -7
_diffrn_reflns_limit_k_max 16
_diffrn_reflns_limit_k_min -16
_diffrn_reflns_limit_l_max 24
_diffrn_reflns_limit_l_min -24
_diffrn_reflns_number 22331
_diffrn_reflns_theta_full 25.25
_diffrn_reflns_theta_max 25.25
_diffrn_reflns_theta_min 1.80
_diffrn_standards_decay_% 0
_diffrn_standards_interval_count 0
_diffrn_standards_number 0
_exptl_absorpt_coefficient_mu 0.081
_exptl_absorpt_correction_T_max 0.9935
_exptl_absorpt_correction_T_min 0.9437
_exptl_absorpt_correction_type integration
_exptl_absorpt_process_details '(X-RED; Stoe & Cie, 2002)'
_exptl_crystal_colour colourless
_exptl_crystal_density_diffrn 1.301
_exptl_crystal_density_method 'not measured'
_exptl_crystal_description prism
_exptl_crystal_F_000 692
_exptl_crystal_size_max 0.600
_exptl_crystal_size_mid 0.420
_exptl_crystal_size_min 0.070
_refine_diff_density_max 0.505
_refine_diff_density_min -0.301
_refine_ls_extinction_coef 0.014(3)
_refine_ls_extinction_expression Fc^*^=kFc[1+0.001xFc^2^\l^3^/sin(2\q)]^-1/4^
_refine_ls_extinction_method SHELXL97
_refine_ls_goodness_of_fit_ref 0.959
_refine_ls_hydrogen_treatment constr
_refine_ls_matrix_type full
_refine_ls_number_parameters 236
_refine_ls_number_reflns 3092
_refine_ls_number_restraints 0
_refine_ls_restrained_S_all 0.959
_refine_ls_R_factor_all 0.0736
_refine_ls_R_factor_gt 0.0520
_refine_ls_shift/su_max 0.002
_refine_ls_shift/su_mean 0.000
_refine_ls_structure_factor_coef Fsqd
_refine_ls_weighting_details 'calc w = 1/[\s^2^(Fo^2^)+(0.0862P)^2^] where P = (Fo^2^+2Fc^2^)/3'
_refine_ls_weighting_scheme calc
_refine_ls_wR_factor_gt 0.1389
_refine_ls_wR_factor_ref 0.1469
_reflns_number_gt 2028
_reflns_number_total 3092
_reflns_threshold_expression I>2\s(I)
_cod_data_source_file hg6014.cif
_cod_data_source_block I
_cod_original_sg_symbol_H-M 'P 21/n'
_cod_database_code 2203194
_cod_database_fobs_code 2203194

loop_
_symmetry_equiv_pos_as_xyz
'x, y, z'
'-x+1/2, y+1/2, -z+1/2'
'-x, -y, -z'
'x-1/2, -y-1/2, z-1/2'

loop_
_atom_site_label
_atom_site_fract_x
_atom_site_fract_y
_atom_site_fract_z
_atom_site_U_iso_or_equiv
_atom_site_adp_type
_atom_site_calc_flag
_atom_site_refinement_flags
_atom_site_occupancy
_atom_site_type_symbol
N1 1.0046(4) 0.64099(16) 0.07556(12) 0.0771(6) Uani d . 1 N
C1 0.8622(4) 0.68969(16) 0.08563(10) 0.0525(5) Uani d . 1 C
C21 0.2761(5) 0.90677(19) 0.39318(13) 0.0809(8) Uani d . 1 C
H21 0.3841 0.9548 0.3971 0.097 Uiso calc R 1 H
C3 0.6817(3) 0.75153(13) 0.09689(9) 0.0433(5) Uani d . 1 C
C22 0.2769(4) 0.83713(17) 0.34696(11) 0.0654(6) Uani d . 1 C
H22 0.3842 0.8389 0.3188 0.078 Uiso calc R 1 H
C20 0.1146(5) 0.9080(2) 0.43564(14) 0.0845(8) Uani d . 1 C
H20 0.1151 0.9574 0.4669 0.101 Uiso calc R 1 H
C8 0.5527(3) 0.72696(14) 0.14547(9) 0.0455(5) Uani d . 1 C
H8 0.5845 0.6716 0.1713 0.055 Uiso calc R 1 H
C9 0.2861(3) 0.68887(15) 0.24531(10) 0.0505(5) Uani d . 1 C
H9 0.4026 0.6454 0.2455 0.061 Uiso calc R 1 H
C23 0.1186(3) 0.76073(14) 0.33979(9) 0.0475(5) Uani d . 1 C
C19 -0.0421(5) 0.83814(18) 0.43168(11) 0.0684(7) Uani d . 1 C
H19 -0.1499 0.8404 0.4597 0.082 Uiso calc R 1 H
C10 0.1156(3) 0.68723(14) 0.29177(9) 0.0432(5) Uani d . 1 C
C18 -0.0427(4) 0.76077(15) 0.38453(10) 0.0499(5) Uani d . 1 C
C11 -0.0434(3) 0.61240(13) 0.28804(9) 0.0419(5) Uani d . 1 C
C17 -0.1940(4) 0.68573(15) 0.38141(10) 0.0510(5) Uani d . 1 C
H17 -0.2962 0.6850 0.4112 0.061 Uiso calc R 1 H
C12 -0.0640(4) 0.53706(15) 0.23965(11) 0.0539(5) Uani d . 1 C
H12 0.0336 0.5354 0.2084 0.065 Uiso calc R 1 H
C16 -0.1980(3) 0.61125(14) 0.33501(9) 0.0440(5) Uani d . 1 C
C13 -0.2219(4) 0.46762(16) 0.23781(12) 0.0624(6) Uani d . 1 C
H13 -0.2330 0.4202 0.2049 0.075 Uiso calc R 1 H
C15 -0.3573(4) 0.53551(16) 0.33216(11) 0.0555(6) Uani d . 1 C
H15 -0.4548 0.5338 0.3634 0.067 Uiso calc R 1 H
C14 -0.3697(4) 0.46638(17) 0.28527(12) 0.0628(6) Uani d . 1 C
H14 -0.4757 0.4177 0.2840 0.075 Uiso calc R 1 H
C2 0.7703(4) 0.86237(15) 0.00898(11) 0.0546(6) Uani d . 1 C
N2 0.8760(4) 0.88802(17) -0.02967(11) 0.0786(7) Uani d . 1 N
C4 0.6355(3) 0.83461(14) 0.05806(9) 0.0473(5) Uani d . 1 C
C7 0.3762(3) 0.78593(14) 0.15501(9) 0.0442(5) Uani d . 1 C
O1 0.2379(2) 0.76967(10) 0.20030(7) 0.0522(4) Uani d . 1 O
C5 0.4567(4) 0.89194(16) 0.06810(11) 0.0578(6) Uani d . 1 C
H5 0.4234 0.9472 0.0422 0.069 Uiso calc R 1 H
C6 0.3286(4) 0.86781(16) 0.11590(10) 0.0563(6) Uani d . 1 C
H6 0.2088 0.9067 0.1221 0.068 Uiso calc R 1 H

loop_
_atom_site_aniso_label
_atom_site_aniso_U_11
_atom_site_aniso_U_22
_atom_site_aniso_U_33
_atom_site_aniso_U_12
_atom_site_aniso_U_13
_atom_site_aniso_U_23
N1 0.0723(14) 0.0825(14) 0.0810(15) 0.0264(12) 0.0274(12) 0.0046(12)
C1 0.0553(13) 0.0562(12) 0.0485(11) 0.0062(10) 0.0170(10) 0.0044(10)
C21 0.107(2) 0.0716(16) 0.0639(16) -0.0314(15) 0.0128(15) -0.0069(13)
C3 0.0441(11) 0.0488(10) 0.0391(10) 0.0042(9) 0.0130(8) 0.0005(8)
C22 0.0795(16) 0.0663(14) 0.0523(13) -0.0198(12) 0.0155(12) 0.0029(11)
C20 0.122(2) 0.0720(16) 0.0614(15) -0.0147(17) 0.0202(16) -0.0162(13)
C8 0.0522(12) 0.0461(11) 0.0399(10) 0.0058(9) 0.0124(9) 0.0092(8)
C9 0.0523(12) 0.0537(12) 0.0495(11) 0.0141(9) 0.0214(9) 0.0217(9)
C23 0.0556(12) 0.0510(11) 0.0367(10) -0.0022(9) 0.0093(9) 0.0096(9)
C19 0.0908(18) 0.0701(15) 0.0477(13) -0.0006(14) 0.0217(12) -0.0069(11)
C10 0.0467(11) 0.0478(11) 0.0371(10) 0.0035(9) 0.0130(8) 0.0107(8)
C18 0.0606(12) 0.0556(12) 0.0353(9) 0.0035(10) 0.0127(9) 0.0033(9)
C11 0.0459(11) 0.0448(10) 0.0360(10) 0.0052(8) 0.0094(8) 0.0087(8)
C17 0.0558(12) 0.0618(12) 0.0395(10) 0.0018(10) 0.0213(9) 0.0041(9)
C12 0.0629(14) 0.0557(12) 0.0467(12) 0.0023(11) 0.0211(10) -0.0016(9)
C16 0.0455(11) 0.0487(11) 0.0396(10) 0.0030(9) 0.0121(8) 0.0092(8)
C13 0.0738(15) 0.0535(13) 0.0615(14) -0.0049(11) 0.0143(12) -0.0088(10)
C15 0.0563(13) 0.0589(12) 0.0544(12) -0.0067(10) 0.0183(10) 0.0061(10)
C14 0.0607(14) 0.0580(13) 0.0721(16) -0.0110(11) 0.0179(12) 0.0025(11)
C2 0.0581(13) 0.0608(13) 0.0495(12) 0.0055(10) 0.0246(10) 0.0057(10)
N2 0.0841(15) 0.0928(15) 0.0676(14) 0.0034(12) 0.0430(12) 0.0123(12)
C4 0.0535(12) 0.0523(11) 0.0395(10) 0.0041(9) 0.0189(9) 0.0039(9)
C7 0.0464(11) 0.0519(11) 0.0375(10) 0.0038(9) 0.0174(8) 0.0050(8)
O1 0.0565(9) 0.0615(9) 0.0434(8) 0.0128(7) 0.0249(6) 0.0175(6)
C5 0.0687(14) 0.0580(12) 0.0521(13) 0.0183(11) 0.0282(11) 0.0204(10)
C6 0.0592(13) 0.0600(13) 0.0548(13) 0.0215(10) 0.0266(10) 0.0174(10)

loop_
_atom_type_symbol
_atom_type_description
_atom_type_scat_dispersion_real
_atom_type_scat_dispersion_imag
_atom_type_scat_source
C C 0.0033 0.0016 'International Tables Vol C Tables 4.2.6.8 and 6.1.1.4'
H H 0.0000 0.0000 'International Tables Vol C Tables 4.2.6.8 and 6.1.1.4'
N N 0.0061 0.0033 'International Tables Vol C Tables 4.2.6.8 and 6.1.1.4'
O O 0.0106 0.0060 'International Tables Vol C Tables 4.2.6.8 and 6.1.1.4'

loop_
_geom_angle_atom_site_label_1
_geom_angle_atom_site_label_2
_geom_angle_atom_site_label_3
_geom_angle
_geom_angle_publ_flag
N1 C1 C3 178.8(2) ?
C22 C21 C20 120.8(2) ?
C22 C21 H21 119.6 ?
C20 C21 H21 119.6 ?
C8 C3 C4 120.72(17) ?
C8 C3 C1 119.68(17) ?
C4 C3 C1 119.59(17) ?
C21 C22 C23 122.0(2) ?
C21 C22 H22 119.0 ?
C23 C22 H22 119.0 ?
C19 C20 C21 120.7(2) ?
C19 C20 H20 119.6 ?
C21 C20 H20 119.6 ?
C7 C8 C3 119.26(17) ?
C7 C8 H8 120.4 ?
C3 C8 H8 120.4 ?
O1 C9 C10 108.15(15) yes
O1 C9 H9 125.9 ?
C10 C9 H9 125.9 ?
C10 C23 C22 123.07(19) ?
C10 C23 C18 119.93(18) ?
C22 C23 C18 117.00(19) ?
C20 C19 C18 120.2(2) ?
C20 C19 H19 119.9 ?
C18 C19 H19 119.9 ?
C23 C10 C11 120.29(17) yes
C23 C10 C9 118.95(17) yes
C11 C10 C9 120.75(17) ?
C17 C18 C19 121.6(2) ?
C17 C18 C23 119.16(18) ?
C19 C18 C23 119.2(2) ?
C10 C11 C12 124.22(17) ?
C10 C11 C16 119.05(17) ?
C12 C11 C16 116.73(18) ?
C18 C17 C16 121.94(18) ?
C18 C17 H17 119.0 ?
C16 C17 H17 119.0 ?
C13 C12 C11 121.76(19) ?
C13 C12 H12 119.1 ?
C11 C12 H12 119.1 ?
C17 C16 C15 120.92(18) ?
C17 C16 C11 119.55(18) ?
C15 C16 C11 119.50(18) ?
C12 C13 C14 120.7(2) ?
C12 C13 H13 119.6 ?
C14 C13 H13 119.6 ?
C14 C15 C16 121.2(2) ?
C14 C15 H15 119.4 ?
C16 C15 H15 119.4 ?
C15 C14 C13 120.0(2) ?
C15 C14 H14 120.0 ?
C13 C14 H14 120.0 ?
N2 C2 C4 177.5(2) ?
C5 C4 C3 118.96(17) ?
C5 C4 C2 119.62(18) ?
C3 C4 C2 121.41(18) ?
O1 C7 C6 115.04(16) ?
O1 C7 C8 124.92(17) ?
C6 C7 C8 120.03(17) ?
C7 O1 C9 117.79(14) ?
C6 C5 C4 120.50(19) ?
C6 C5 H5 119.8 ?
C4 C5 H5 119.8 ?
C5 C6 C7 120.53(18) ?
C5 C6 H6 119.7 ?
C7 C6 H6 119.7 ?

loop_
_geom_bond_atom_site_label_1
_geom_bond_atom_site_label_2
_geom_bond_distance
_geom_bond_publ_flag
N1 C1 1.140(3) ?
C1 C3 1.437(3) ?
C21 C22 1.342(3) ?
C21 C20 1.400(4) ?
C21 H21 0.9300 ?
C3 C8 1.389(3) ?
C3 C4 1.395(3) ?
C22 C23 1.422(3) ?
C22 H22 0.9300 ?
C20 C19 1.351(4) ?
C20 H20 0.9300 ?
C8 C7 1.386(3) ?
C8 H8 0.9300 ?
C9 O1 1.444(2) ?
C9 C10 1.502(3) yes
C9 H9 0.9300 ?
C23 C10 1.404(3) yes
C23 C18 1.432(3) ?
C19 C18 1.431(3) ?
C19 H19 0.9300 ?
C10 C11 1.410(3) yes
C18 C17 1.381(3) ?
C11 C12 1.423(3) ?
C11 C16 1.435(3) ?
C17 C16 1.390(3) ?
C17 H17 0.9300 ?
C12 C13 1.355(3) ?
C12 H12 0.9300 ?
C16 C15 1.422(3) ?
C13 C14 1.412(3) ?
C13 H13 0.9300 ?
C15 C14 1.341(3) ?
C15 H15 0.9300 ?
C14 H14 0.9300 ?
C2 N2 1.141(3) ?
C2 C4 1.432(3) ?
C4 C5 1.386(3) ?
C7 O1 1.353(2) ?
C7 C6 1.385(3) ?
C5 C6 1.372(3) ?
C5 H5 0.9300 ?
C6 H6 0.9300 ?

loop_
_geom_torsion_atom_site_label_1
_geom_torsion_atom_site_label_2
_geom_torsion_atom_site_label_3
_geom_torsion_atom_site_label_4
_geom_torsion
_geom_torsion_publ_flag
C20 C21 C22 C23 -1.4(4) ?
C22 C21 C20 C19 1.0(5) ?
C4 C3 C8 C7 0.1(3) ?
C1 C3 C8 C7 -178.62(19) ?
C21 C22 C23 C10 179.8(2) ?
C21 C22 C23 C18 -0.3(3) ?
C21 C20 C19 C18 1.0(4) ?
C22 C23 C10 C11 178.80(19) ?
C18 C23 C10 C11 -1.1(3) ?
C22 C23 C10 C9 -0.3(3) yes
C18 C23 C10 C9 179.86(17) ?
O1 C9 C10 C23 -70.9(2) yes
O1 C9 C10 C11 110.05(19) yes
C20 C19 C18 C17 176.8(2) ?
C20 C19 C18 C23 -2.7(4) ?
C10 C23 C18 C17 2.7(3) ?
C22 C23 C18 C17 -177.20(19) ?
C10 C23 C18 C19 -177.82(19) ?
C22 C23 C18 C19 2.3(3) ?
C23 C10 C11 C12 177.64(18) ?
C9 C10 C11 C12 -3.3(3) yes
C23 C10 C11 C16 -1.5(3) ?
C9 C10 C11 C16 177.53(16) ?
C19 C18 C17 C16 178.9(2) ?
C23 C18 C17 C16 -1.6(3) ?
C10 C11 C12 C13 -179.1(2) ?
C16 C11 C12 C13 0.1(3) ?
C18 C17 C16 C15 -179.1(2) ?
C18 C17 C16 C11 -1.0(3) ?
C10 C11 C16 C17 2.6(3) ?
C12 C11 C16 C17 -176.66(18) ?
C10 C11 C16 C15 -179.29(18) ?
C12 C11 C16 C15 1.5(3) ?
C11 C12 C13 C14 -1.5(3) ?
C17 C16 C15 C14 176.3(2) ?
C11 C16 C15 C14 -1.8(3) ?
C16 C15 C14 C13 0.4(4) ?
C12 C13 C14 C15 1.2(4) ?
C8 C3 C4 C5 -0.8(3) ?
C1 C3 C4 C5 178.0(2) ?
C8 C3 C4 C2 178.31(19) ?
C1 C3 C4 C2 -2.9(3) ?
C3 C8 C7 O1 179.63(18) ?
C3 C8 C7 C6 0.6(3) ?
C6 C7 O1 C9 -176.33(18) ?
C8 C7 O1 C9 4.6(3) ?
C10 C9 O1 C7 178.32(16) yes
C3 C4 C5 C6 0.6(3) ?
C2 C4 C5 C6 -178.5(2) ?
C4 C5 C6 C7 0.2(4) ?
O1 C7 C6 C5 -179.9(2) ?
C8 C7 C6 C5 -0.8(3) ?

loop_
_cod_related_entry_id
_cod_related_entry_database
_cod_related_entry_code
1 ChemSpider 24732619
